data_1544568
loop_
_publ_author_name
'Takai, S.'
'Shinohara, T.'
'Hoshikawa, A.'
'Harjo, S.'
'Oikawa, K.'
'Ishigaki, T.'
'Kamiyama, T.'
'Esaka, T.'

_publ_section_title
;
 Neutron diffraction study on the defect structure of Ta-substituted
 Zn2TiO4 oxide ion conductors
;
_journal_name_full 'Journal of the Ceramic Society of Japan'
_journal_page_first 780
_journal_page_last 785
_journal_volume 115
_journal_year 2007
_chemical_formula_sum 'O4 Ta0.6 Ti0.4 Zn1.7'
_chemical_name_common 'Zn1.7Ti0.4Ta0.6O4 tetragonal spinel'
_space_group_IT_number 95
_space_group_name_H-M_alt 'P 43 2 2'
_symmetry_space_group_name_Hall 'P 4cw 2c'
_symmetry_space_group_name_H-M 'P 43 2 2'
_cell_angle_alpha 90
_cell_angle_beta 90
_cell_angle_gamma 90
_cell_formula_units_Z 4
_cell_length_a 6.08818(16)
_cell_length_b 6.08818(16)
_cell_length_c 8.40919(29)
_cell_volume 311.694(16)
_cod_data_source_file Zn1.7Ti0.4Ta0.6O4-tetra.cif
_cod_data_source_block Zn1.7Ti0.4Ta0.6O4-tetra
_cod_original_formula_sum 'Zn1.7 Ti0.4 Ta0.6 O4'
_cod_database_code 1544568

loop_
_space_group_symop_operation_xyz
'x, y, z'
'-x, -y, z+1/2'
'-y, x, z+3/4'
'y, -x, z+1/4'
'-x, y, -z'
'x, -y, -z+1/2'
'y, x, -z+1/4'
'-y, -x, -z+3/4'

loop_
_atom_site_label
_atom_site_occupancy
_atom_site_fract_x
_atom_site_fract_y
_atom_site_fract_z
_atom_site_adp_type
_atom_site_B_iso_or_equiv
_atom_site_type_symbol
ZnTi1 0.4366 0.2285(20) 0.000000 0.250000 Biso 0.641000 Zn
ZnTi1 0.2488 0.2285(20) 0.000000 0.250000 Biso 0.641000 Ti
ZnTi1 0.1789 0.2285(20) 0.000000 0.250000 Biso 0.641000 Ta
TiTa 0.1512 0.500000 0.1996(14) 0.000000 Biso 0.926000 Ti
TiTa 0.4211 0.500000 0.1996(14) 0.000000 Biso 0.926000 Ta
TiTa 0.1391 0.500000 0.1996(14) 0.000000 Biso 0.926000 Zn
Zn2 1.1243 0.2707(6) 0.2707(6) 0.625000 Biso 0.714000 Zn
O1 1.0 0.2658(6) 0.0204(4) -0.01300(2) Biso 0.162000 O
O2 1.0 0.2741(6) 0.4798(4) 0.01960(2) Biso 0.263000 O
